data_9015576
loop_
_publ_author_name
'Laligant, Y.'
'Pannetier, J.'
'Labbe, P.'
'Ferey, G.'

_publ_section_title
;
 A new refinement of the crystal structure of the inverse Weberite  Fe2F5(H2O)2
 _cod_database_code 1000402
;
_journal_name_full 'Journal of Solid State Chemistry'
_journal_page_first 274
_journal_page_last 277
_journal_paper_doi 10.1016/0022-4596(86)90240-9
_journal_volume 62
_journal_year 1986
_chemical_formula_sum 'F5 Fe2 O2'
_space_group_IT_number 74
_symmetry_space_group_name_Hall '-I 2b 2'
_symmetry_space_group_name_H-M 'I m m a'
_cell_angle_alpha 90
_cell_angle_beta 90
_cell_angle_gamma 90
_cell_length_a 7.477
_cell_length_b 10.862
_cell_length_c 6.652
_cell_formula_units_Z 4
_cell_volume 540.243
_database_code_amcsd 0013578
_exptl_crystal_density_diffrn 2.935
_cod_duplicate_entry 1000402
_cod_original_formula_sum 'Fe2 F5 O2'
_cod_database_code 9015576
_amcsd_formula_title Fe2F5(H2O)2

loop_
_space_group_symop_operation_xyz
x,y,z
1/2+x,1/2+y,1/2+z
x,1/2-y,z
1/2+x,-y,1/2+z
-x,1/2+y,-z
1/2-x,+y,1/2-z
-x,y,z
1/2-x,1/2+y,1/2+z
x,-y,-z
1/2+x,1/2-y,1/2-z
x,1/2+y,-z
1/2+x,+y,1/2-z
-x,1/2-y,z
1/2-x,-y,1/2+z
-x,-y,-z
1/2-x,1/2-y,1/2-z

loop_
_atom_site_aniso_label
_atom_site_aniso_U_11
_atom_site_aniso_U_22
_atom_site_aniso_U_33
_atom_site_aniso_U_12
_atom_site_aniso_U_13
_atom_site_aniso_U_23
Fe1 0.00810 0.01030 0.01720 0.00000 0.00000 -0.00310
Fe2 0.00570 0.00750 0.01510 0.00000 -0.00120 0.00000
F1 0.01210 0.01670 0.02730 -0.00440 0.00150 -0.00830
F2 0.00610 0.02010 0.02050 0.00000 0.00000 0.00000
O1 0.02050 0.03540 0.01540 0.00000 0.00000 0.00590

loop_
_atom_site_label
_atom_site_fract_x
_atom_site_fract_y
_atom_site_fract_z
Fe1 0.00000 0.00000 0.00000
Fe2 0.25000 0.25000 0.25000
F1 0.20240 0.12520 0.05440
F2 0.00000 0.25000 0.33430
O1 0.50000 0.56900 0.20340

loop_
_cod_related_entry_id
_cod_related_entry_database
_cod_related_entry_code
1 AMCSD 0013578
